data_4513004
loop_
_publ_author_name
'Wang, Kai'
'Chen, Zi-Lu'
'Zou, Hua-Hong'
'Zhang, Zhong'
'Sun, Wei-Yin'
'Liang, Fu-Pei'

_publ_section_title
;
 Two Types of Cu-Ln Heterometallic Coordination Polymers with
 2-Hydroxyisophthalate: Syntheses, Structures, and Magnetic Properties
;
_journal_issue 6
_journal_name_full 'Crystal Growth &amp; Design'
_journal_page_first 2883
_journal_paper_doi 10.1021/acs.cgd.5b00327
_journal_volume 15
_journal_year 2015
_chemical_formula_moiety 'C24 H19 Cu3 O20 Tb, H2 O'
_chemical_formula_sum 'C24 H21 Cu3 O21 Tb'
_chemical_formula_weight 994.95
_chemical_name_systematic
;
 ? 
;
_space_group_crystal_system triclinic
_space_group_IT_number 2
_space_group_name_Hall '-P 1'
_space_group_name_H-M_alt 'P -1'
_symmetry_space_group_name_Hall '-P 1'
_symmetry_space_group_name_H-M 'P -1'
_atom_sites_solution_hydrogens geom
_atom_sites_solution_primary heavy
_atom_sites_solution_secondary difmap
_audit_creation_date 2015-04-04
_audit_creation_method
;
Olex2 1.2
(compiled 2015.01.26 svn.r3150 for OlexSys, GUI svn.r4998)
;
_cell_angle_alpha 116.174(2)
_cell_angle_beta 96.5555(18)
_cell_angle_gamma 92.0057(18)
_cell_formula_units_Z 2
_cell_length_a 9.87924(19)
_cell_length_b 12.1357(3)
_cell_length_c 12.7211(3)
_cell_measurement_reflns_used 12631
_cell_measurement_temperature 296.15
_cell_measurement_theta_max 28.4550
_cell_measurement_theta_min 2.9411
_cell_volume 1353.57(6)
_computing_cell_refinement
;
CrysAlisPro, Agilent Technologies,
Version 1.171.35.21 (release 20-01-2012 CrysAlis171 .NET)
(compiled Jan 23 2012,18:06:46)
;
_computing_data_collection
;
CrysAlisPro, Agilent Technologies,
Version 1.171.35.21 (release 20-01-2012 CrysAlis171 .NET)
(compiled Jan 23 2012,18:06:46)
;
_computing_data_reduction
;
CrysAlisPro, Agilent Technologies,
Version 1.171.35.21 (release 20-01-2012 CrysAlis171 .NET)
(compiled Jan 23 2012,18:06:46)
;
_computing_molecular_graphics 'Olex2 (Dolomanov et al., 2009)'
_computing_publication_material 'Olex2 (Dolomanov et al., 2009)'
_computing_structure_refinement 'XL (Sheldrick, 2008)'
_computing_structure_solution 'XS (Sheldrick, 2008)'
_diffrn_ambient_temperature 296.15
_diffrn_detector_area_resol_mean 15.9784
_diffrn_measured_fraction_theta_full 0.998
_diffrn_measured_fraction_theta_max 0.998
_diffrn_measurement_details
;
  1 omega  -14.00   19.00   0.7500   20.2800
omega____ theta____ kappa____ phi______ frames
    -      -20.2889  -99.0000   30.0000 44

  2 omega  -20.00    5.50   0.7500   20.2800
omega____ theta____ kappa____ phi______ frames
    -      -20.2889  -99.0000   90.0000 34

  3 omega    5.00   90.50   0.7500   20.2800
omega____ theta____ kappa____ phi______ frames
    -       21.3827   57.0000  -60.0000 114

  4 omega    2.00   89.00   0.7500   20.2800
omega____ theta____ kappa____ phi______ frames
    -       21.3827   57.0000   30.0000 116

  5 omega   41.00   87.50   0.7500   20.2800
omega____ theta____ kappa____ phi______ frames
    -       21.3827   57.0000   90.0000 62

  6 omega   47.00   76.25   0.7500   20.2800
omega____ theta____ kappa____ phi______ frames
    -       21.3827   57.0000 -120.0000 39

  7 omega  -45.00   53.25   0.7500   20.2800
omega____ theta____ kappa____ phi______ frames
    -       21.3827  -80.0000  171.0000 131

  8 omega  -91.00    2.00   0.7500   20.2800
omega____ theta____ kappa____ phi______ frames
    -      -20.2889  -57.0000    0.0000 124

  9 omega -100.00  -36.25   0.7500   20.2800
omega____ theta____ kappa____ phi______ frames
    -      -20.2889 -178.0000  -30.0000 85

 10 omega -102.00  -35.25   0.7500   20.2800
omega____ theta____ kappa____ phi______ frames
    -      -20.2889  178.0000  120.0000 89

 11 omega  -45.00   12.00   0.7500   20.2800
omega____ theta____ kappa____ phi______ frames
    -      -20.2889  -80.0000  171.0000 76

 12 omega   -2.00   91.00   0.7500   20.2800
omega____ theta____ kappa____ phi______ frames
    -       21.3827   57.0000 -150.0000 124

 13 omega  -49.00   44.00   0.7500   20.2800
omega____ theta____ kappa____ phi______ frames
    -       21.3827  -57.0000  -60.0000 124

 14 omega  -44.00   49.00   0.7500   20.2800
omega____ theta____ kappa____ phi______ frames
    -      -20.2889   57.0000  150.0000 124

 15 omega  -51.00   54.00   0.7500   20.2800
omega____ theta____ kappa____ phi______ frames
    -       21.3827  -77.0000  -90.0000 140

 16 omega  -20.00   64.75   0.7500   20.2800
omega____ theta____ kappa____ phi______ frames
    -       21.3827  -99.0000   60.0000 113
;
_diffrn_measurement_device_type 'SuperNova, Single source at offset), Eos'
_diffrn_measurement_method '\w scans'
_diffrn_orient_matrix_UB_11 0.0005722000
_diffrn_orient_matrix_UB_12 0.0347453000
_diffrn_orient_matrix_UB_13 -0.0325125000
_diffrn_orient_matrix_UB_21 -0.0538164000
_diffrn_orient_matrix_UB_22 -0.0414326000
_diffrn_orient_matrix_UB_23 -0.0424208000
_diffrn_orient_matrix_UB_31 -0.0487305000
_diffrn_orient_matrix_UB_32 0.0368329000
_diffrn_orient_matrix_UB_33 0.0329491000
_diffrn_radiation_monochromator mirror
_diffrn_radiation_type MoK\a
_diffrn_radiation_wavelength 0.71073
_diffrn_reflns_av_R_equivalents 0.0362
_diffrn_reflns_av_unetI/netI 0.0271
_diffrn_reflns_limit_h_max 11
_diffrn_reflns_limit_h_min -11
_diffrn_reflns_limit_k_max 14
_diffrn_reflns_limit_k_min -14
_diffrn_reflns_limit_l_max 15
_diffrn_reflns_limit_l_min -15
_diffrn_reflns_number 25089
_diffrn_reflns_theta_full 25.00
_diffrn_reflns_theta_max 25.00
_diffrn_reflns_theta_min 2.95
_diffrn_source 'SuperNova (Mo) X-ray Source'
_exptl_absorpt_coefficient_mu 5.011
_exptl_absorpt_correction_T_max 1.00000
_exptl_absorpt_correction_T_min 0.93840
_exptl_absorpt_correction_type multi-scan
_exptl_absorpt_process_details
;
CrysAlisPro, Agilent Technologies,
Version 1.171.35.21 (release 20-01-2012 CrysAlis171 .NET)
(compiled Jan 23 2012,18:06:46)
Empirical absorption correction using spherical harmonics,
 implemented in SCALE3 ABSPACK scaling algorithm.
;
_exptl_crystal_colour colourless
_exptl_crystal_colour_primary colourless
_exptl_crystal_density_diffrn 2.441
_exptl_crystal_density_method 'not measured'
_exptl_crystal_description block
_exptl_crystal_F_000 970
_exptl_crystal_size_max 0.08
_exptl_crystal_size_mid 0.08
_exptl_crystal_size_min 0.05
_refine_diff_density_max 0.793
_refine_diff_density_min -3.146
_refine_diff_density_rms 0.183
_refine_ls_extinction_method none
_refine_ls_goodness_of_fit_ref 1.108
_refine_ls_hydrogen_treatment mixed
_refine_ls_matrix_type full
_refine_ls_number_parameters 490
_refine_ls_number_reflns 4757
_refine_ls_number_restraints 26
_refine_ls_restrained_S_all 1.109
_refine_ls_R_factor_all 0.0474
_refine_ls_R_factor_gt 0.0433
_refine_ls_shift/su_max 0.001
_refine_ls_shift/su_mean 0.000
_refine_ls_structure_factor_coef Fsqd
_refine_ls_weighting_details 'calc w=1/[\s^2^(Fo^2^)+(0.0660P)^2^+13.1770P] where P=(Fo^2^+2Fc^2^)/3'
_refine_ls_weighting_scheme calc
_refine_ls_wR_factor_gt 0.1251
_refine_ls_wR_factor_ref 0.1276
_reflns_number_gt 4374
_reflns_number_total 4757
_reflns_threshold_expression >2sigma(I)
_cod_data_source_file cg5b00327_si_005.cif
_cod_data_source_block 0723-lfp-wk-13071503f
_cod_depositor_comments 'Adding full bibliography for 4513003--4513006.cif.'
_cod_original_cell_volume 1353.57(5)
_cod_database_code 4513004
_reflns_odcompleteness_completeness 99.84
_reflns_odcompleteness_iscentric 1
_reflns_odcompleteness_theta 26.32
_olex2_refinement_description
;
1. Fixed Uiso
 At 1.2 times of:
  All C(H) groups
2. Restrained distances
 O20-H20a = O20-H20b
 0.85 with sigma of 0.01
 H20a-H20b
 1.4 with sigma of 0.02
 O18-H18b = O18-H18a
 0.85 with sigma of 0.01
 H18b-H18a
 1.4 with sigma of 0.02
 O19-H19a = O19-H19b
 0.85 with sigma of 0.01
 H19a-H19b
 1.4 with sigma of 0.02
 O21-H21a = O21-H21b
 0.85 with sigma of 0.01
 H21a-H21b
 1.4 with sigma of 0.02
 O16-H16a
 0.85 with sigma of 0.01
 H20a-H20b
 1.4 with sigma of 0.02
 O17-H17b = O17-H17a
 0.85 with sigma of 0.01
 H17b-H17a
 1.4 with sigma of 0.02
 O16-H16a = O16-H16b
 0.85 with sigma of 0.01
 H16a-H16b
 1.4 with sigma of 0.02
3. Uiso/Uaniso restraints and constraints
Uanis(O6) \\sim Ueq: with sigma of 0.01 and sigma for terminal atoms of 0.02
4.a Aromatic/amide H refined with riding coordinates:
 C3(H3), C4(H4), C5(H5), C11(H11), C12(H12), C13(H13), C19(H19), C20(H20),
 C21(H21)
;
_olex2_submission_special_instructions 'No special instructions were received'

loop_
_space_group_symop_id
_space_group_symop_operation_xyz
1 'x, y, z'
2 '-x, -y, -z'

loop_
_atom_site_label
_atom_site_type_symbol
_atom_site_fract_x
_atom_site_fract_y
_atom_site_fract_z
_atom_site_U_iso_or_equiv
_atom_site_adp_type
_atom_site_occupancy
_atom_site_calc_flag
_atom_site_refinement_flags_posn
_atom_site_refinement_flags_adp
Tb1 Tb -0.24922(4) 1.70402(3) 0.72347(3) 0.01992(14) Uani 1 d . .
Cu1 Cu -0.18201(13) 1.10507(11) 0.62798(11) 0.0423(3) Uani 1 d . .
Cu2 Cu -0.23153(10) 1.32486(9) 0.60453(8) 0.0264(2) Uani 1 d . .
Cu3 Cu -0.47404(10) 1.88446(8) 0.50647(8) 0.0244(2) Uani 1 d . .
O1 O -0.1026(6) 1.1033(5) 0.9426(5) 0.0281(12) Uani 1 d . .
O2 O -0.1388(6) 1.0754(5) 0.7608(5) 0.0267(12) Uani 1 d . .
O3 O -0.1833(6) 1.2762(5) 0.7271(5) 0.0261(12) Uani 1 d . .
O4 O -0.2332(5) 1.4921(4) 0.7177(4) 0.0213(11) Uani 1 d . .
O5 O -0.2073(6) 1.6557(5) 0.8869(5) 0.0287(13) Uani 1 d . .
O6 O -0.1214(12) 0.7969(8) 0.3516(8) 0.082(3) Uani 1 d . U
O7 O -0.1941(7) 0.9368(5) 0.5085(5) 0.0373(15) Uani 1 d . .
O8 O -0.2355(6) 1.1509(5) 0.5046(4) 0.0248(12) Uani 1 d . .
O9 O -0.2853(7) 1.3565(5) 0.4736(5) 0.0347(14) Uani 1 d . .
O10 O -0.2686(7) 1.3393(6) 0.2982(6) 0.0426(16) Uani 1 d . .
O11 O -0.3676(6) 1.8808(5) 0.8164(5) 0.0292(13) Uani 1 d . .
O12 O -0.4252(6) 1.8472(5) 0.6347(5) 0.0266(12) Uani 1 d . .
O13 O -0.4713(6) 2.0572(4) 0.6086(4) 0.0228(11) Uani 1 d . .
O14 O -0.5206(7) 2.2807(5) 0.6084(5) 0.0319(13) Uani 1 d . .
O15 O -0.5176(7) 2.4345(5) 0.7854(5) 0.0328(14) Uani 1 d . .
O16 O -0.3176(7) 1.5992(6) 0.5165(5) 0.0370(15) Uani 1 d D .
O17 O -0.1270(6) 1.8162(5) 0.6397(5) 0.0303(13) Uani 1 d D .
O18 O -0.0863(6) 1.8590(5) 0.8691(5) 0.0287(13) Uani 1 d D .
O19 O -0.4650(6) 1.6145(6) 0.7245(6) 0.0335(14) Uani 1 d D .
O20 O -0.0317(6) 1.6169(6) 0.6737(6) 0.0371(15) Uani 1 d D .
C1 C -0.1289(7) 1.1470(7) 0.8725(7) 0.0214(16) Uani 1 d . .
C2 C -0.1497(7) 1.2805(7) 0.9180(7) 0.0213(16) Uani 1 d . .
C3 C -0.1488(9) 1.3474(8) 1.0397(7) 0.0296(18) Uani 1 d . .
H3 H -0.1343 1.3079 1.0877 0.036 Uiso 1 calc R .
C4 C -0.1691(10) 1.4707(8) 1.0903(7) 0.033(2) Uani 1 d . .
H4 H -0.1714 1.5133 1.1713 0.040 Uiso 1 calc R .
C5 C -0.1858(9) 1.5299(7) 1.0209(7) 0.0269(17) Uani 1 d . .
H5 H -0.1947 1.6142 1.0562 0.032 Uiso 1 calc R .
C6 C -0.1897(8) 1.4680(7) 0.8990(7) 0.0213(15) Uani 1 d . .
C7 C -0.1750(7) 1.3392(7) 0.8446(7) 0.0194(15) Uani 1 d . .
C8 C -0.2096(7) 1.5409(7) 0.8313(7) 0.0213(16) Uani 1 d . .
C9 C -0.1658(10) 0.8971(8) 0.4005(8) 0.036(2) Uani 1 d . .
C10 C -0.1893(8) 0.9726(7) 0.3368(7) 0.0262(17) Uani 1 d . .
C11 C -0.1830(9) 0.9152(8) 0.2155(8) 0.0310(19) Uani 1 d . .
H11 H -0.1629 0.8335 0.1803 0.037 Uiso 1 calc R .
C12 C -0.2053(9) 0.9750(9) 0.1467(7) 0.034(2) Uani 1 d . .
H12 H -0.2034 0.9339 0.0656 0.041 Uiso 1 calc R .
C13 C -0.2307(8) 1.0968(9) 0.1991(7) 0.0303(19) Uani 1 d . .
H13 H -0.2434 1.1382 0.1528 0.036 Uiso 1 calc R .
C14 C -0.2382(7) 1.1609(7) 0.3219(7) 0.0216(16) Uani 1 d . .
C15 C -0.2209(7) 1.0966(7) 0.3897(6) 0.0175(14) Uani 1 d . .
C16 C -0.2654(7) 1.2928(7) 0.3668(7) 0.0237(16) Uani 1 d . .
C17 C -0.4145(7) 1.9207(7) 0.7456(7) 0.0199(15) Uani 1 d . .
C18 C -0.4528(7) 2.0491(7) 0.7932(6) 0.0181(15) Uani 1 d . .
C19 C -0.4591(8) 2.1106(7) 0.9161(7) 0.0265(17) Uani 1 d . .
H19 H -0.4423 2.0687 0.9616 0.032 Uiso 1 calc R .
C20 C -0.4894(9) 2.2304(8) 0.9694(7) 0.0311(19) Uani 1 d . .
H20 H -0.4967 2.2683 1.0497 0.037 Uiso 1 calc R .
C21 C -0.5091(8) 2.2947(7) 0.9036(7) 0.0232(16) Uani 1 d . .
H21 H -0.5267 2.3770 0.9410 0.028 Uiso 1 calc R .
C22 C -0.5034(7) 2.2393(7) 0.7818(7) 0.0205(15) Uani 1 d . .
C23 C -0.4769(7) 2.1144(7) 0.7263(6) 0.0186(15) Uani 1 d . .
C24 C -0.5157(8) 2.3234(7) 0.7227(7) 0.0232(16) Uani 1 d . .
H16A H -0.312(14) 1.522(2) 0.479(10) 0.08(4) Uiso 1 d D .
H16B H -0.363(18) 1.625(11) 0.472(10) 0.14(8) Uiso 1 d D .
H17A H -0.140(12) 1.839(9) 0.585(6) 0.06(3) Uiso 1 d D .
H17B H -0.103(14) 1.878(6) 0.707(4) 0.08(5) Uiso 1 d D .
H18A H -0.104(13) 1.933(4) 0.887(8) 0.08(5) Uiso 1 d D .
H18B H -0.041(8) 1.856(7) 0.929(5) 0.03(2) Uiso 1 d D .
H19A H -0.473(9) 1.566(8) 0.756(9) 0.05(3) Uiso 1 d D .
H19B H -0.539(5) 1.647(9) 0.720(9) 0.05(3) Uiso 1 d D .
H20A H 0.050(3) 1.651(7) 0.695(8) 0.03(3) Uiso 1 d D .
H20B H -0.031(8) 1.5389(13) 0.638(11) 0.08(4) Uiso 1 d D .
O21 O 0.0112(7) 1.3690(6) 0.5827(6) 0.0414(16) Uani 1 d D .
H21A H 0.056(9) 1.357(9) 0.526(6) 0.05(3) Uiso 1 d D .
H21B H 0.038(11) 1.326(10) 0.617(9) 0.07(4) Uiso 1 d D .

loop_
_atom_site_aniso_label
_atom_site_aniso_U_11
_atom_site_aniso_U_22
_atom_site_aniso_U_33
_atom_site_aniso_U_23
_atom_site_aniso_U_13
_atom_site_aniso_U_12
Tb1 0.0253(2) 0.0161(2) 0.0182(2) 0.00791(15) 0.00230(14) 0.00113(14)
Cu1 0.0576(8) 0.0352(6) 0.0376(6) 0.0183(5) 0.0088(6) 0.0110(5)
Cu2 0.0368(6) 0.0187(5) 0.0199(5) 0.0049(4) 0.0052(4) 0.0037(4)
Cu3 0.0381(6) 0.0147(5) 0.0201(5) 0.0068(4) 0.0058(4) 0.0064(4)
O1 0.042(3) 0.021(3) 0.024(3) 0.016(2) -0.005(2) 0.002(2)
O2 0.036(3) 0.025(3) 0.022(3) 0.013(2) 0.004(2) 0.007(2)
O3 0.046(3) 0.013(3) 0.019(3) 0.005(2) 0.009(2) 0.007(2)
O4 0.028(3) 0.013(2) 0.020(3) 0.005(2) 0.005(2) 0.002(2)
O5 0.045(3) 0.014(3) 0.026(3) 0.008(2) 0.004(3) 0.005(2)
O6 0.157(9) 0.061(5) 0.061(5) 0.040(4) 0.061(6) 0.081(6)
O7 0.070(4) 0.016(3) 0.027(3) 0.008(2) 0.015(3) 0.010(3)
O8 0.043(3) 0.020(3) 0.016(3) 0.011(2) 0.005(2) 0.011(2)
O9 0.051(4) 0.021(3) 0.034(3) 0.013(3) 0.008(3) 0.014(3)
O10 0.049(4) 0.050(4) 0.052(4) 0.042(4) 0.014(3) 0.016(3)
O11 0.040(3) 0.024(3) 0.030(3) 0.018(3) 0.005(3) 0.010(2)
O12 0.040(3) 0.018(3) 0.023(3) 0.010(2) 0.007(2) 0.007(2)
O13 0.040(3) 0.013(3) 0.015(3) 0.005(2) 0.006(2) 0.009(2)
O14 0.057(4) 0.015(3) 0.023(3) 0.007(2) 0.009(3) 0.006(3)
O15 0.059(4) 0.013(3) 0.028(3) 0.008(2) 0.017(3) 0.013(3)
O16 0.057(4) 0.022(3) 0.023(3) 0.004(3) -0.004(3) 0.006(3)
O17 0.040(3) 0.029(3) 0.028(3) 0.020(3) 0.001(3) -0.002(3)
O18 0.036(3) 0.019(3) 0.025(3) 0.009(2) -0.012(2) -0.001(2)
O19 0.030(3) 0.029(3) 0.052(4) 0.028(3) 0.008(3) 0.007(3)
O20 0.029(3) 0.028(3) 0.056(4) 0.019(3) 0.011(3) 0.002(3)
C1 0.019(4) 0.022(4) 0.024(4) 0.012(3) 0.003(3) 0.000(3)
C2 0.019(4) 0.022(4) 0.029(4) 0.017(3) 0.001(3) 0.000(3)
C3 0.036(5) 0.028(4) 0.027(4) 0.016(4) 0.003(4) 0.005(4)
C4 0.051(5) 0.024(4) 0.020(4) 0.006(3) 0.000(4) 0.003(4)
C5 0.039(5) 0.017(4) 0.023(4) 0.007(3) 0.003(3) 0.006(3)
C6 0.026(4) 0.014(4) 0.023(4) 0.009(3) 0.000(3) 0.000(3)
C7 0.022(4) 0.016(4) 0.022(4) 0.010(3) 0.006(3) 0.005(3)
C8 0.020(4) 0.017(4) 0.028(4) 0.011(3) 0.005(3) 0.001(3)
C9 0.052(6) 0.023(4) 0.036(5) 0.013(4) 0.018(4) 0.017(4)
C10 0.026(4) 0.024(4) 0.030(4) 0.010(4) 0.014(3) 0.008(3)
C11 0.031(4) 0.026(4) 0.031(4) 0.006(4) 0.012(4) 0.000(3)
C12 0.030(4) 0.042(5) 0.022(4) 0.006(4) 0.011(3) 0.001(4)
C13 0.027(4) 0.049(5) 0.018(4) 0.018(4) 0.004(3) -0.001(4)
C14 0.017(3) 0.030(4) 0.020(4) 0.013(3) 0.004(3) 0.003(3)
C15 0.019(3) 0.018(4) 0.017(4) 0.009(3) 0.004(3) 0.003(3)
C16 0.016(4) 0.025(4) 0.035(5) 0.018(4) 0.004(3) 0.004(3)
C17 0.018(3) 0.017(4) 0.026(4) 0.009(3) 0.007(3) 0.002(3)
C18 0.016(3) 0.018(4) 0.021(4) 0.009(3) 0.004(3) 0.001(3)
C19 0.033(4) 0.025(4) 0.023(4) 0.012(3) 0.008(3) 0.008(3)
C20 0.039(5) 0.027(4) 0.021(4) 0.004(3) 0.010(4) 0.002(4)
C21 0.028(4) 0.016(4) 0.023(4) 0.005(3) 0.009(3) 0.005(3)
C22 0.017(3) 0.017(4) 0.024(4) 0.006(3) 0.005(3) 0.004(3)
C23 0.020(4) 0.015(4) 0.019(4) 0.006(3) 0.002(3) 0.001(3)
C24 0.028(4) 0.018(4) 0.024(4) 0.009(3) 0.005(3) 0.000(3)
O21 0.049(4) 0.042(4) 0.042(4) 0.022(3) 0.022(3) 0.023(3)

loop_
_atom_type_symbol
_atom_type_description
_atom_type_scat_dispersion_real
_atom_type_scat_dispersion_imag
_atom_type_scat_source
C C 0.0033 0.0016 'International Tables Vol C Tables 4.2.6.8 and 6.1.1.4'
H H 0.0000 0.0000 'International Tables Vol C Tables 4.2.6.8 and 6.1.1.4'
Cu Cu 0.3201 1.2651 'International Tables Vol C Tables 4.2.6.8 and 6.1.1.4'
O O 0.0106 0.0060 'International Tables Vol C Tables 4.2.6.8 and 6.1.1.4'
Tb Tb -0.1723 4.1537 'International Tables Vol C Tables 4.2.6.8 and 6.1.1.4'

loop_
_geom_angle_atom_site_label_1
_geom_angle_atom_site_label_2
_geom_angle_atom_site_label_3
_geom_angle
_geom_angle_site_symmetry_1
_geom_angle_site_symmetry_3
O4 Tb1 C8 26.52(19) . .
O5 Tb1 O4 51.94(17) . .
O5 Tb1 O17 137.2(2) . .
O5 Tb1 O20 84.3(2) . .
O5 Tb1 C8 25.4(2) . .
O11 Tb1 O4 138.45(18) . .
O11 Tb1 O5 97.89(19) . .
O11 Tb1 O17 88.0(2) . .
O11 Tb1 O20 148.5(2) . .
O11 Tb1 C8 119.2(2) . .
O16 Tb1 O4 86.97(19) . .
O16 Tb1 O5 138.4(2) . .
O16 Tb1 O11 112.6(2) . .
O16 Tb1 O17 73.8(2) . .
O16 Tb1 O18 141.8(2) . .
O16 Tb1 O20 83.6(2) . .
O16 Tb1 C8 113.3(2) . .
O17 Tb1 O4 133.46(19) . .
O17 Tb1 O20 70.3(2) . .
O17 Tb1 C8 142.0(2) . .
O18 Tb1 O4 113.87(18) . .
O18 Tb1 O5 72.5(2) . .
O18 Tb1 O11 73.5(2) . .
O18 Tb1 O17 68.7(2) . .
O18 Tb1 O20 77.4(2) . .
O18 Tb1 C8 92.7(2) . .
O19 Tb1 O4 68.27(18) . .
O19 Tb1 O5 77.1(2) . .
O19 Tb1 O11 78.3(2) . .
O19 Tb1 O16 82.0(2) . .
O19 Tb1 O17 145.0(2) . .
O19 Tb1 O18 134.6(2) . .
O19 Tb1 O20 132.2(2) . .
O19 Tb1 C8 71.1(2) . .
O20 Tb1 O4 65.62(19) . .
O20 Tb1 C8 73.5(2) . .
O2 Cu1 Cu2 132.49(17) . .
O2 Cu1 O3 91.0(2) . .
O2 Cu1 O7 97.6(3) . .
O2 Cu1 O8 173.5(2) . .
O3 Cu1 Cu2 41.55(16) . .
O3 Cu1 O7 171.2(3) . .
O3 Cu1 O8 83.3(2) . .
O7 Cu1 Cu2 129.83(19) . .
O8 Cu1 Cu2 41.76(16) . .
O8 Cu1 O7 88.1(2) . .
O3 Cu2 Cu1 41.06(15) . .
O3 Cu2 O8 82.6(2) . .
O4 Cu2 Cu1 132.49(16) . .
O4 Cu2 O3 91.5(2) . .
O4 Cu2 O8 173.2(2) . .
O8 Cu2 Cu1 41.53(15) . .
O9 Cu2 Cu1 133.59(18) . .
O9 Cu2 O3 174.4(2) . .
O9 Cu2 O4 93.8(2) . .
O9 Cu2 O8 92.1(2) . .
O12 Cu3 Cu3 132.83(17) . 2_496
O12 Cu3 O13 92.8(2) . .
O12 Cu3 O13 172.5(2) . 2_496
O13 Cu3 Cu3 39.92(14) 2_496 2_496
O13 Cu3 Cu3 40.09(15) . 2_496
O13 Cu3 O13 80.0(2) . 2_496
O14 Cu3 Cu3 133.48(18) 2_496 2_496
O14 Cu3 O12 93.7(2) 2_496 .
O14 Cu3 O13 173.5(2) 2_496 .
O14 Cu3 O13 93.6(2) 2_496 2_496
C1 O2 Cu1 131.6(5) . .
Cu1 O3 Cu2 97.4(2) . .
C7 O3 Cu1 130.9(5) . .
C7 O3 Cu2 130.9(5) . .
Cu2 O4 Tb1 139.1(3) . .
C8 O4 Tb1 91.0(4) . .
C8 O4 Cu2 129.5(5) . .
C8 O5 Tb1 99.4(5) . .
C9 O7 Cu1 127.4(6) . .
Cu1 O8 Cu2 96.7(2) . .
C15 O8 Cu1 130.8(5) . .
C15 O8 Cu2 126.7(5) . .
C16 O9 Cu2 127.3(5) . .
C17 O11 Tb1 112.0(5) . .
C17 O12 Cu3 127.5(5) . .
Cu3 O13 Cu3 100.0(2) . 2_496
C23 O13 Cu3 127.8(4) . 2_496
C23 O13 Cu3 128.7(4) . .
C24 O14 Cu3 128.3(5) . 2_496
Tb1 O16 H16A 120(8) . .
Tb1 O16 H16B 128(9) . .
H16A O16 H16B 111(3) . .
Tb1 O17 H17A 139(8) . .
Tb1 O17 H17B 93(8) . .
H17A O17 H17B 110(3) . .
Tb1 O18 H18A 115(7) . .
Tb1 O18 H18B 126(6) . .
H18A O18 H18B 110(3) . .
Tb1 O19 H19A 122(6) . .
Tb1 O19 H19B 123(6) . .
H19A O19 H19B 111(3) . .
Tb1 O20 H20A 130(5) . .
Tb1 O20 H20B 119(6) . .
H20A O20 H20B 110(2) . .
O1 C1 O2 118.8(7) . .
O1 C1 C2 119.8(7) . .
O2 C1 C2 121.4(7) . .
C3 C2 C1 116.7(7) . .
C3 C2 C7 119.6(7) . .
C7 C2 C1 123.6(7) . .
C2 C3 H3 119.4 . .
C4 C3 C2 121.3(8) . .
C4 C3 H3 119.4 . .
C3 C4 H4 120.2 . .
C5 C4 C3 119.5(8) . .
C5 C4 H4 120.2 . .
C4 C5 H5 119.1 . .
C4 C5 C6 121.8(7) . .
C6 C5 H5 119.1 . .
C5 C6 C7 119.3(7) . .
C5 C6 C8 117.6(7) . .
C7 C6 C8 123.1(7) . .
O3 C7 C2 121.0(6) . .
O3 C7 C6 120.6(6) . .
C2 C7 C6 118.3(7) . .
O4 C8 Tb1 62.4(4) . .
O4 C8 C6 123.5(7) . .
O5 C8 Tb1 55.2(4) . .
O5 C8 O4 117.7(7) . .
O5 C8 C6 118.9(7) . .
C6 C8 Tb1 174.0(5) . .
O6 C9 O7 120.2(8) . .
O6 C9 C10 119.7(8) . .
O7 C9 C10 120.0(7) . .
C11 C10 C9 116.9(7) . .
C11 C10 C15 118.6(8) . .
C15 C10 C9 124.5(7) . .
C10 C11 H11 118.9 . .
C12 C11 C10 122.2(8) . .
C12 C11 H11 118.9 . .
C11 C12 H12 120.5 . .
C11 C12 C13 119.1(8) . .
C13 C12 H12 120.5 . .
C12 C13 H13 119.2 . .
C12 C13 C14 121.7(8) . .
C14 C13 H13 119.2 . .
C13 C14 C16 115.9(7) . .
C15 C14 C13 118.3(7) . .
C15 C14 C16 125.8(7) . .
O8 C15 C10 119.5(6) . .
O8 C15 C14 120.6(6) . .
C14 C15 C10 120.0(7) . .
O9 C16 C14 121.2(7) . .
O10 C16 O9 120.4(7) . .
O10 C16 C14 118.4(7) . .
O11 C17 O12 117.4(7) . .
O11 C17 C18 119.0(7) . .
O12 C17 C18 123.6(7) . .
C19 C18 C17 116.7(7) . .
C23 C18 C17 124.8(7) . .
C23 C18 C19 118.4(7) . .
C18 C19 H19 119.3 . .
C20 C19 C18 121.4(8) . .
C20 C19 H19 119.3 . .
C19 C20 H20 120.2 . .
C19 C20 C21 119.7(8) . .
C21 C20 H20 120.2 . .
C20 C21 H21 119.2 . .
C20 C21 C22 121.6(7) . .
C22 C21 H21 119.2 . .
C21 C22 C23 118.5(7) . .
C21 C22 C24 115.9(6) . .
C23 C22 C24 125.5(7) . .
O13 C23 C18 119.4(6) . .
O13 C23 C22 120.3(6) . .
C18 C23 C22 120.3(7) . .
O14 C24 C22 121.4(7) . .
O15 C24 O14 120.2(7) . .
O15 C24 C22 118.3(7) . .
H21A O21 H21B 110(3) . .

loop_
_geom_bond_atom_site_label_1
_geom_bond_atom_site_label_2
_geom_bond_distance
_geom_bond_site_symmetry_2
Tb1 O4 2.551(5) .
Tb1 O5 2.395(6) .
Tb1 O11 2.371(5) .
Tb1 O16 2.363(6) .
Tb1 O17 2.430(6) .
Tb1 O18 2.365(5) .
Tb1 O19 2.363(6) .
Tb1 O20 2.452(6) .
Tb1 C8 2.877(8) .
Cu1 Cu2 2.8641(15) .
Cu1 O2 1.884(5) .
Cu1 O3 1.897(5) .
Cu1 O7 1.922(6) .
Cu1 O8 1.912(5) .
Cu2 O3 1.915(5) .
Cu2 O4 1.903(5) .
Cu2 O8 1.921(5) .
Cu2 O9 1.892(6) .
Cu3 Cu3 2.9398(18) 2_496
Cu3 O12 1.893(5) .
Cu3 O13 1.922(5) 2_496
Cu3 O13 1.916(5) .
Cu3 O14 1.883(5) 2_496
O1 C1 1.232(9) .
O2 C1 1.287(9) .
O3 C7 1.337(9) .
O4 C8 1.285(9) .
O5 C8 1.252(9) .
O6 C9 1.220(11) .
O7 C9 1.308(11) .
O8 C15 1.340(9) .
O9 C16 1.275(10) .
O10 C16 1.230(10) .
O11 C17 1.250(9) .
O12 C17 1.283(9) .
O13 Cu3 1.922(5) 2_496
O13 C23 1.354(9) .
O14 Cu3 1.883(5) 2_496
O14 C24 1.305(10) .
O15 C24 1.229(9) .
O16 H16A 0.850(7) .
O16 H16B 0.850(11) .
O17 H17A 0.850(11) .
O17 H17B 0.850(11) .
O18 H18A 0.850(10) .
O18 H18B 0.850(11) .
O19 H19A 0.849(11) .
O19 H19B 0.849(11) .
O20 H20A 0.851(11) .
O20 H20B 0.851(11) .
C1 C2 1.493(11) .
C2 C3 1.394(11) .
C2 C7 1.409(10) .
C3 H3 0.9300 .
C3 C4 1.376(12) .
C4 H4 0.9300 .
C4 C5 1.364(12) .
C5 H5 0.9300 .
C5 C6 1.388(11) .
C6 C7 1.424(10) .
C6 C8 1.486(10) .
C9 C10 1.476(12) .
C10 C11 1.395(12) .
C10 C15 1.416(11) .
C11 H11 0.9300 .
C11 C12 1.367(13) .
C12 H12 0.9300 .
C12 C13 1.373(13) .
C13 H13 0.9300 .
C13 C14 1.418(11) .
C14 C15 1.397(10) .
C14 C16 1.490(11) .
C17 C18 1.483(10) .
C18 C19 1.415(11) .
C18 C23 1.403(10) .
C19 H19 0.9300 .
C19 C20 1.368(12) .
C20 H20 0.9300 .
C20 C21 1.378(12) .
C21 H21 0.9300 .
C21 C22 1.400(11) .
C22 C23 1.411(10) .
C22 C24 1.511(11) .
O21 H21A 0.850(11) .
O21 H21B 0.850(11) .

loop_
_geom_torsion_atom_site_label_1
_geom_torsion_atom_site_label_2
_geom_torsion_atom_site_label_3
_geom_torsion_atom_site_label_4
_geom_torsion
_geom_torsion_site_symmetry_1
_geom_torsion_site_symmetry_4
Tb1 O4 C8 O5 0.9(7) . .
Tb1 O4 C8 C6 178.8(6) . .
Tb1 O5 C8 O4 -0.9(7) . .
Tb1 O5 C8 C6 -179.0(6) . .
Tb1 O11 C17 O12 18.0(8) . .
Tb1 O11 C17 C18 -161.3(5) . .
Cu1 Cu2 O3 C7 -170.6(8) . .
Cu1 Cu2 O4 Tb1 172.0(2) . .
Cu1 Cu2 O4 C8 1.0(7) . .
Cu1 Cu2 O8 C15 -155.3(7) . .
Cu1 Cu2 O9 C16 -26.6(8) . .
Cu1 O2 C1 O1 177.8(5) . .
Cu1 O2 C1 C2 -1.6(11) . .
Cu1 O3 C7 C2 6.3(11) . .
Cu1 O3 C7 C6 -174.7(5) . .
Cu1 O7 C9 O6 148.7(10) . .
Cu1 O7 C9 C10 -32.1(13) . .
Cu1 O8 C15 C10 16.2(10) . .
Cu1 O8 C15 C14 -164.6(5) . .
Cu2 Cu1 O2 C1 4.4(8) . .
Cu2 Cu1 O3 C7 170.6(8) . .
Cu2 Cu1 O7 C9 34.0(9) . .
Cu2 Cu1 O8 C15 153.7(8) . .
Cu2 O3 C7 C2 173.8(5) . .
Cu2 O3 C7 C6 -7.1(11) . .
Cu2 O4 C8 Tb1 174.1(6) . .
Cu2 O4 C8 O5 175.0(5) . .
Cu2 O4 C8 C6 -7.0(10) . .
Cu2 O8 C15 C10 162.9(5) . .
Cu2 O8 C15 C14 -17.9(10) . .
Cu2 O9 C16 O10 -158.9(6) . .
Cu2 O9 C16 C14 21.2(11) . .
Cu3 Cu3 O12 C17 5.2(7) 2_496 .
Cu3 Cu3 O13 C23 159.8(7) 2_496 .
Cu3 O12 C17 O11 -173.0(5) . .
Cu3 O12 C17 C18 6.2(10) . .
Cu3 O13 C23 C18 169.9(5) 2_496 .
Cu3 O13 C23 C18 15.4(10) . .
Cu3 O13 C23 C22 -166.2(5) . .
Cu3 O13 C23 C22 -11.6(10) 2_496 .
Cu3 O14 C24 O15 -177.4(6) 2_496 .
Cu3 O14 C24 C22 4.4(11) 2_496 .
O1 C1 C2 C3 -5.0(11) . .
O1 C1 C2 C7 177.6(7) . .
O2 Cu1 Cu2 O3 1.9(4) . .
O2 Cu1 Cu2 O4 -0.4(3) . .
O2 Cu1 Cu2 O8 -175.7(4) . .
O2 Cu1 Cu2 O9 -175.7(4) . .
O2 Cu1 O3 Cu2 -178.6(3) . .
O2 Cu1 O3 C7 -8.1(7) . .
O2 Cu1 O7 C9 -149.1(8) . .
O2 Cu1 O8 Cu2 29(2) . .
O2 Cu1 O8 C15 -177(2) . .
O2 C1 C2 C3 174.4(7) . .
O2 C1 C2 C7 -2.9(11) . .
O3 Cu1 Cu2 O4 -2.2(3) . .
O3 Cu1 Cu2 O8 -177.6(4) . .
O3 Cu1 Cu2 O9 -177.6(4) . .
O3 Cu1 O2 C1 5.6(7) . .
O3 Cu1 O7 C9 44(2) . .
O3 Cu1 O8 Cu2 1.6(3) . .
O3 Cu1 O8 C15 155.3(7) . .
O3 Cu2 O4 Tb1 170.6(4) . .
O3 Cu2 O4 C8 -0.4(6) . .
O3 Cu2 O8 Cu1 -1.6(2) . .
O3 Cu2 O8 C15 -156.9(6) . .
O3 Cu2 O9 C16 -43(3) . .
O4 Tb1 O5 C8 0.5(4) . .
O4 Tb1 O11 C17 -135.3(5) . .
O4 Tb1 C8 O5 -179.1(7) . .
O4 Tb1 C8 C6 -171(5) . .
O4 Cu2 O3 Cu1 178.4(3) . .
O4 Cu2 O3 C7 7.8(7) . .
O4 Cu2 O8 Cu1 -30(2) . .
O4 Cu2 O8 C15 174.5(18) . .
O4 Cu2 O9 C16 156.9(7) . .
O5 Tb1 O4 Cu2 -173.6(5) . .
O5 Tb1 O4 C8 -0.5(4) . .
O5 Tb1 O11 C17 -173.9(5) . .
O5 Tb1 C8 O4 179.1(7) . .
O5 Tb1 C8 C6 8(5) . .
O6 C9 C10 C11 11.4(15) . .
O6 C9 C10 C15 -170.3(10) . .
O7 Cu1 Cu2 O3 177.6(4) . .
O7 Cu1 Cu2 O4 175.4(3) . .
O7 Cu1 Cu2 O8 0.0(4) . .
O7 Cu1 Cu2 O9 0.1(4) . .
O7 Cu1 O2 C1 -172.3(7) . .
O7 Cu1 O3 Cu2 -12.0(19) . .
O7 Cu1 O3 C7 158.5(16) . .
O7 Cu1 O8 Cu2 -180.0(3) . .
O7 Cu1 O8 C15 -26.2(7) . .
O7 C9 C10 C11 -167.7(8) . .
O7 C9 C10 C15 10.6(14) . .
O8 Cu1 Cu2 O3 177.6(4) . .
O8 Cu1 Cu2 O4 175.4(3) . .
O8 Cu1 Cu2 O9 0.0(4) . .
O8 Cu1 O2 C1 -22(3) . .
O8 Cu1 O3 Cu2 -1.6(3) . .
O8 Cu1 O3 C7 168.9(7) . .
O8 Cu1 O7 C9 34.1(8) . .
O8 Cu2 O3 Cu1 1.6(3) . .
O8 Cu2 O3 C7 -169.0(7) . .
O8 Cu2 O4 Tb1 -161.1(18) . .
O8 Cu2 O4 C8 28(2) . .
O8 Cu2 O9 C16 -26.5(7) . .
O9 Cu2 O3 Cu1 18(3) . .
O9 Cu2 O3 C7 -152(2) . .
O9 Cu2 O4 Tb1 -11.3(4) . .
O9 Cu2 O4 C8 177.7(6) . .
O9 Cu2 O8 Cu1 -180.0(3) . .
O9 Cu2 O8 C15 24.7(6) . .
O11 Tb1 O4 Cu2 134.8(4) . .
O11 Tb1 O4 C8 -52.2(5) . .
O11 Tb1 O5 C8 148.9(5) . .
O11 Tb1 C8 O4 143.1(4) . .
O11 Tb1 C8 O5 -35.9(5) . .
O11 Tb1 C8 C6 -28(5) . .
O11 C17 C18 C19 -12.1(10) . .
O11 C17 C18 C23 165.0(7) . .
O12 Cu3 O13 Cu3 -178.1(3) . 2_496
O12 Cu3 O13 C23 -18.3(6) . .
O12 C17 C18 C19 168.6(7) . .
O12 C17 C18 C23 -14.2(11) . .
O13 Cu3 O12 C17 6.9(6) . .
O13 Cu3 O12 C17 -8(2) 2_496 .
O13 Cu3 O13 Cu3 0.0 2_496 2_496
O13 Cu3 O13 C23 159.8(7) 2_496 .
O14 Cu3 O12 C17 -174.0(6) 2_496 .
O14 Cu3 O13 Cu3 10(2) 2_496 2_496
O14 Cu3 O13 C23 169(2) 2_496 .
O16 Tb1 O4 Cu2 13.3(4) . .
O16 Tb1 O4 C8 -173.6(4) . .
O16 Tb1 O5 C8 11.0(6) . .
O16 Tb1 O11 C17 -22.7(6) . .
O16 Tb1 C8 O4 7.0(5) . .
O16 Tb1 C8 O5 -172.1(5) . .
O16 Tb1 C8 C6 -164(5) . .
O17 Tb1 O4 Cu2 -50.8(5) . .
O17 Tb1 O4 C8 122.3(4) . .
O17 Tb1 O5 C8 -115.6(5) . .
O17 Tb1 O11 C17 48.8(5) . .
O17 Tb1 C8 O4 -86.3(5) . .
O17 Tb1 C8 O5 94.6(5) . .
O17 Tb1 C8 C6 103(5) . .
O18 Tb1 O4 Cu2 -133.5(4) . .
O18 Tb1 O4 C8 39.6(5) . .
O18 Tb1 O5 C8 -141.3(5) . .
O18 Tb1 O11 C17 117.1(5) . .
O18 Tb1 C8 O4 -144.3(4) . .
O18 Tb1 C8 O5 36.6(5) . .
O18 Tb1 C8 C6 45(5) . .
O19 Tb1 O4 Cu2 96.0(4) . .
O19 Tb1 O4 C8 -91.0(4) . .
O19 Tb1 O5 C8 72.9(5) . .
O19 Tb1 O11 C17 -98.8(5) . .
O19 Tb1 C8 O4 79.1(4) . .
O19 Tb1 C8 O5 -100.0(5) . .
O19 Tb1 C8 C6 -92(5) . .
O20 Tb1 O4 Cu2 -71.0(4) . .
O20 Tb1 O4 C8 102.0(5) . .
O20 Tb1 O5 C8 -62.8(5) . .
O20 Tb1 O11 C17 94.1(6) . .
O20 Tb1 C8 O4 -68.3(4) . .
O20 Tb1 C8 O5 112.6(5) . .
O20 Tb1 C8 C6 121(5) . .
C1 C2 C3 C4 -179.1(8) . .
C1 C2 C7 O3 0.6(11) . .
C1 C2 C7 C6 -178.4(7) . .
C2 C3 C4 C5 -2.2(14) . .
C3 C2 C7 O3 -176.7(7) . .
C3 C2 C7 C6 4.3(11) . .
C3 C4 C5 C6 3.2(14) . .
C4 C5 C6 C7 -0.5(13) . .
C4 C5 C6 C8 179.4(8) . .
C5 C6 C7 O3 177.6(7) . .
C5 C6 C7 C2 -3.3(11) . .
C5 C6 C8 Tb1 0(5) . .
C5 C6 C8 O4 -170.4(7) . .
C5 C6 C8 O5 7.5(11) . .
C7 C2 C3 C4 -1.6(12) . .
C7 C6 C8 Tb1 180(100) . .
C7 C6 C8 O4 9.5(12) . .
C7 C6 C8 O5 -172.6(7) . .
C8 Tb1 O4 Cu2 -173.1(7) . .
C8 Tb1 O11 C17 -159.1(5) . .
C8 C6 C7 O3 -2.3(11) . .
C8 C6 C7 C2 176.8(7) . .
C9 C10 C11 C12 178.8(8) . .
C9 C10 C15 O8 -2.3(12) . .
C9 C10 C15 C14 178.5(8) . .
C10 C11 C12 C13 2.1(13) . .
C11 C10 C15 O8 176.0(7) . .
C11 C10 C15 C14 -3.2(11) . .
C11 C12 C13 C14 -1.8(13) . .
C12 C13 C14 C15 -0.9(12) . .
C12 C13 C14 C16 179.6(7) . .
C13 C14 C15 O8 -175.8(7) . .
C13 C14 C15 C10 3.4(11) . .
C13 C14 C16 O9 174.2(7) . .
C13 C14 C16 O10 -5.7(11) . .
C15 C10 C11 C12 0.4(12) . .
C15 C14 C16 O9 -5.2(12) . .
C15 C14 C16 O10 174.9(7) . .
C16 C14 C15 O8 3.7(11) . .
C16 C14 C15 C10 -177.2(7) . .
C17 C18 C19 C20 178.0(7) . .
C17 C18 C23 O13 2.9(11) . .
C17 C18 C23 C22 -175.5(7) . .
C18 C19 C20 C21 -2.5(13) . .
C19 C18 C23 O13 180.0(7) . .
C19 C18 C23 C22 1.6(11) . .
C19 C20 C21 C22 2.1(13) . .
C20 C21 C22 C23 0.1(12) . .
C20 C21 C22 C24 -175.3(7) . .
C21 C22 C23 O13 179.6(7) . .
C21 C22 C23 C18 -2.0(11) . .
C21 C22 C24 O14 -175.5(7) . .
C21 C22 C24 O15 6.2(11) . .
C23 C18 C19 C20 0.7(12) . .
C23 C22 C24 O14 9.5(12) . .
C23 C22 C24 O15 -168.8(8) . .
C24 C22 C23 O13 -5.4(11) . .
C24 C22 C23 C18 173.0(7) . .
